data_7010371
loop_
_publ_author_name
'Bylikin, Sergei Y.'
'Robson, David A.'
'Male, Nigel A. H.'
'Rees, Leigh H.'
'Mountford, Philip'
'Schr\"oder, Martin'

_publ_section_title
;
 New main-group and early transition-metal complexes of mono-pendant
 arm triazacyclononane ligands
;
_journal_issue 2
_journal_name_full 'Journal of the Chemical Society, Dalton Transactions'
_journal_page_first 170
_journal_paper_doi 10.1039/b008267h
_journal_year 2001
_chemical_compound_source
;
 K[L-b] + InCl3
;
_chemical_formula_moiety 'C27 H48 Cl2 In N3 O, 3(C H2 Cl2)'
_chemical_formula_sum 'C30 H54 Cl8 In N3 O'
_chemical_formula_weight 871.23
_chemical_melting_point ?
_chemical_name_systematic
;                                                                               
 [In(L-b)Cl2]                                                                               
;
_space_group_IT_number 14
_symmetry_cell_setting monoclinic
_symmetry_space_group_name_Hall '-P 2ybc'
_symmetry_space_group_name_H-M 'P 1 21/c 1'
_atom_sites_solution_hydrogens geom
_atom_sites_solution_primary direct
_cell_angle_alpha 90
_cell_angle_beta 99.539(6)
_cell_angle_gamma 90
_cell_formula_units_Z 4
_cell_length_a 10.285(8)
_cell_length_b 14.613(6)
_cell_length_c 26.906(4)
_cell_measurement_reflns_used 35607
_cell_measurement_temperature 150
_cell_measurement_theta_max 27
_cell_measurement_theta_min 0
_cell_volume 3988(4)
_computing_cell_refinement
;                                                                               
DIP2000 software 'DENZO' (Otwinowski & Minor, 1996)                             
;
_computing_data_collection
;                                                                               
DIP2000 software 'Xpress' (MAC Science, 1989)                                   
;
_computing_data_reduction
;                                                                               
DIP2000 software 'DENZO' (Otwinowski & Minor, 1996)                             
;
_computing_molecular_graphics
;                                                                               
 CAMERON (Watkin, Prout & Pearce,  1996)                                        
;
_computing_publication_material
;                                                                               
CRYSTALS Issue 10 (Watkin, Prout, Carruthers & Betteridge, 1996)                
;
_computing_structure_refinement
;                                                                               
CRYSTALS Issue 10 (Watkin, Prout, Carruthers & Betteridge, 1996)                
;
_computing_structure_solution 'SIR92 (Giacovazzo et al, 1992)'
_diffrn_ambient_temperature 150
_diffrn_measured_fraction_theta_max 0.876
_diffrn_measurement_device_type
;                                                                               
Enraf-nonius DIP2000                                                            
;
_diffrn_measurement_method \w
_diffrn_radiation_monochromator graphite
_diffrn_radiation_type 'Mo K\a'
_diffrn_radiation_wavelength 0.71069
_diffrn_reflns_av_R_equivalents 0.06
_diffrn_reflns_limit_h_max 12
_diffrn_reflns_limit_h_min 0
_diffrn_reflns_limit_k_max 18
_diffrn_reflns_limit_k_min 0
_diffrn_reflns_limit_l_max 33
_diffrn_reflns_limit_l_min -33
_diffrn_reflns_number 35607
_diffrn_reflns_theta_max 26.57
_diffrn_reflns_theta_min 0.00
_diffrn_standards_decay_% 0.00
_diffrn_standards_interval_count 0
_diffrn_standards_interval_time 0
_diffrn_standards_number 0
_exptl_absorpt_coefficient_mu 1.16
_exptl_absorpt_correction_T_max 0.84
_exptl_absorpt_correction_T_min 0.69
_exptl_absorpt_correction_type refdelf
_exptl_absorpt_process_details 'refined from delta-F (Walker & Stuart , 1983)'
_exptl_crystal_colour ' colourless '
_exptl_crystal_density_diffrn 1.45
_exptl_crystal_density_meas ?
_exptl_crystal_description ' block '
_exptl_crystal_F_000 1792.65
_exptl_crystal_size_max 0.30
_exptl_crystal_size_mid 0.20
_exptl_crystal_size_min 0.15
_refine_diff_density_max 0.85
_refine_diff_density_min -0.98
_refine_ls_extinction_coef 'none required'
_refine_ls_extinction_method 'Larson 1970 Crystallographic Computing eq 22'
_refine_ls_goodness_of_fit_ref 0.9379
_refine_ls_hydrogen_treatment noref
_refine_ls_matrix_type full
_refine_ls_number_parameters 388
_refine_ls_number_reflns 3480
_refine_ls_R_factor_gt 0.0958
_refine_ls_shift/su_max 0.0003
_refine_ls_structure_factor_coef F
_refine_ls_weighting_details
;
Chebychev polynomial with 3 parameters, Carruthers & Watkin , 1979, 
 2.34    -5.21    0.712    
;
_refine_ls_weighting_scheme calc
_refine_ls_wR_factor_ref 0.0178
_reflns_limit_h_max 12
_reflns_limit_h_min -12
_reflns_limit_k_max 18
_reflns_limit_k_min 0
_reflns_limit_l_max 33
_reflns_limit_l_min 0
_reflns_number_gt 3480
_reflns_number_total 7300
_reflns_threshold_expression >3.00\s(I)
_cod_data_source_file b008267h.txt
_cod_data_source_block Compound_5b
_cod_depositor_comments
;
The following automatic conversions were performed:
'_symmetry_cell_setting' value 'Monoclinic ' changed to 'monoclinic'
according to '/home/adriana/struct/CIF-dictionaries/cif_core.dic'
dictionary named 'cif_core.dic' version 2.4.1 from 2010-06-29.

Automatic conversion script
Id: cif_fix_enum 1555 2011-01-17 13:19:09Z saulius 

The following automatic conversions were performed:

'_chemical_melting_point' value 'not measured' was changed to '?' -
the value is undefined or not given.

Automatic conversion script
Id: cif_fix_values 1569 2011-02-09 13:29:24Z adriana 
;
_cod_original_cell_volume 3987.9(5)
_cod_original_sg_symbol_H-M 'P 1 21/c 1 '
_cod_database_code 7010371

loop_
_symmetry_equiv_pos_as_xyz
x,y,z
-x,-y,-z
-x,y+1/2,-z+1/2
x,-y+1/2,z+1/2

loop_
_atom_site_label
_atom_site_fract_x
_atom_site_fract_y
_atom_site_fract_z
_atom_site_U_iso_or_equiv
_atom_site_occupancy
_atom_site_adp_type
In1 0.91390(6) 0.23824(4) 0.21216(2) 0.0221 1.0000 Uani
Cl1 1.0998(2) 0.34408(16) 0.2236(1) 0.0338 1.0000 Uani
Cl2 0.7505(2) 0.3510(2) 0.23369(9) 0.0410 1.0000 Uani
Cl3 0.4893(5) 0.5284(3) 0.1338(2) 0.1334 1.0000 Uani
Cl4 0.3482(3) 0.3628(3) 0.14731(12) 0.0891 1.0000 Uani
Cl5 0.4467(3) 0.2211(3) 0.29104(17) 0.0905 1.0000 Uani
Cl6 0.4607(4) 0.3970(2) 0.33763(12) 0.0747 1.0000 Uani
Cl7 0.9922(4) 0.1205(3) -0.01292(16) 0.0952 1.0000 Uani
Cl8 0.7348(4) 0.0822(3) -0.06613(14) 0.0895 1.0000 Uani
N1 0.7725(7) 0.1198(5) 0.1910(3) 0.0313 1.0000 Uani
N4 0.9102(8) 0.1683(6) 0.2912(3) 0.0442 1.0000 Uani
N7 1.0649(8) 0.1138(5) 0.2092(3) 0.0289 1.0000 Uani
O18 0.8660(5) 0.2727(5) 0.1365(2) 0.0362 1.0000 Uani
C2 0.739(1) 0.0799(9) 0.2355(4) 0.0438 1.0000 Uani
C3 0.7723(9) 0.1299(7) 0.2842(4) 0.0365 1.0000 Uani
C5 1.0051(9) 0.0934(7) 0.2970(4) 0.0403 1.0000 Uani
C6 1.1175(9) 0.1016(7) 0.2642(3) 0.0332 1.0000 Uani
C8 0.9816(9) 0.0322(6) 0.1885(4) 0.0347 1.0000 Uani
C9 0.8467(9) 0.0567(7) 0.1605(3) 0.0358 1.0000 Uani
C11 0.6455(9) 0.1494(7) 0.1589(3) 0.0391 1.0000 Uani
C12 0.6532(8) 0.1989(6) 0.1098(3) 0.0310 1.0000 Uani
C13 0.5429(9) 0.1872(7) 0.0727(3) 0.0309 1.0000 Uani
C14 0.5260(8) 0.2372(9) 0.0285(3) 0.0410 1.0000 Uani
C15 0.622(1) 0.3038(7) 0.0224(3) 0.0364 1.0000 Uani
C16 0.735(1) 0.3144(7) 0.0584(4) 0.0327 1.0000 Uani
C17 0.7511(8) 0.2619(8) 0.1020(3) 0.0320 1.0000 Uani
C41 0.9269(8) 0.2353(7) 0.3368(3) 0.0339 1.0000 Uani
C42 1.0626(11) 0.2746(7) 0.3479(4) 0.0465 1.0000 Uani
C43 0.8853(12) 0.1886(9) 0.3827(3) 0.0594 1.0000 Uani
C71 1.1711(9) 0.1327(7) 0.1800(4) 0.0406 1.0000 Uani
C72 1.123(1) 0.1452(7) 0.1257(4) 0.0466 1.0000 Uani
C73 1.280(1) 0.0560(9) 0.1889(4) 0.0559 1.0000 Uani
C81 0.4924(11) 0.4073(8) 0.1286(5) 0.0584 1.0000 Uani
C91 0.4446(11) 0.3375(11) 0.2799(4) 0.0662 1.0000 Uani
C101 0.8268(14) 0.0980(9) -0.0077(5) 0.0726 1.0000 Uani
C141 0.403(1) 0.2236(8) -0.0122(5) 0.0464 1.0000 Uani
C142 0.2873(9) 0.2662(12) 0.0070(4) 0.0734 1.0000 Uani
C143 0.421(1) 0.2630(14) -0.0624(4) 0.0799 1.0000 Uani
C144 0.3796(15) 0.122(1) -0.0231(5) 0.0826 1.0000 Uani
C161 0.8347(9) 0.3945(7) 0.0499(3) 0.0353 1.0000 Uani
C162 0.8417(12) 0.4629(8) 0.0924(3) 0.0510 1.0000 Uani
C163 0.9678(11) 0.3546(8) 0.0490(5) 0.0535 1.0000 Uani
C164 0.7865(13) 0.4428(9) 0.0012(4) 0.0586 1.0000 Uani
H91 0.8559 0.0868 0.1284 0.0600 1.0000 Uiso
H92 0.7938 -0.0009 0.1526 0.0600 1.0000 Uiso
H151 0.6088 0.3427 -0.0078 0.0600 1.0000 Uiso
H731 1.3518 0.0688 0.1696 0.0600 1.0000 Uiso
H732 1.3181 0.0502 0.2254 0.0600 1.0000 Uiso
H733 1.2394 -0.0047 0.1775 0.0600 1.0000 Uiso
H131 0.4745 0.1423 0.0782 0.0600 1.0000 Uiso
H711 1.2140 0.1911 0.1939 0.0600 1.0000 Uiso
H421 1.0689 0.3174 0.3764 0.0600 1.0000 Uiso
H422 1.1268 0.2242 0.3562 0.0600 1.0000 Uiso
H423 1.0827 0.3077 0.3177 0.0600 1.0000 Uiso
H81 1.0294 -0.0030 0.1657 0.0600 1.0000 Uiso
H82 0.9699 -0.0083 0.2176 0.0600 1.0000 Uiso
H31 0.7656 0.0876 0.3125 0.0600 1.0000 Uiso
H32 0.7098 0.1813 0.2848 0.0600 1.0000 Uiso
H721 1.1972 0.1590 0.1075 0.0600 1.0000 Uiso
H722 1.0599 0.1984 0.1205 0.0600 1.0000 Uiso
H723 1.0762 0.0901 0.1112 0.0600 1.0000 Uiso
H21 0.7850 0.0199 0.2403 0.0600 1.0000 Uiso
H22 0.6432 0.0704 0.2295 0.0600 1.0000 Uiso
H1421 0.2053 0.2559 -0.0184 0.0600 1.0000 Uiso
H1422 0.3025 0.3310 0.0124 0.0600 1.0000 Uiso
H1423 0.2750 0.2352 0.0389 0.0600 1.0000 Uiso
H811 0.5723 0.3828 0.1509 0.0600 1.0000 Uiso
H812 0.4970 0.3897 0.0933 0.0600 1.0000 Uiso
H1631 1.0289 0.4060 0.0435 0.0600 1.0000 Uiso
H1632 1.0010 0.3248 0.0812 0.0600 1.0000 Uiso
H1633 0.9638 0.3110 0.0209 0.0600 1.0000 Uiso
H111 0.6003 0.1907 0.1796 0.0600 1.0000 Uiso
H112 0.5904 0.0938 0.1502 0.0600 1.0000 Uiso
H411 0.8686 0.2895 0.3273 0.0600 1.0000 Uiso
H51 1.0494 0.0902 0.3330 0.0600 1.0000 Uiso
H52 0.9583 0.0352 0.2880 0.0600 1.0000 Uiso
H1441 0.3009 0.1124 -0.0493 0.0600 1.0000 Uiso
H1442 0.4583 0.0959 -0.0361 0.0600 1.0000 Uiso
H1443 0.3689 0.0885 0.0078 0.0600 1.0000 Uiso
H61 1.1721 0.1553 0.2761 0.0600 1.0000 Uiso
H62 1.1713 0.0455 0.2686 0.0600 1.0000 Uiso
H1431 0.3403 0.2535 -0.0873 0.0600 1.0000 Uiso
H1432 0.4361 0.3304 -0.0576 0.0600 1.0000 Uiso
H1433 0.4970 0.2349 -0.0735 0.0600 1.0000 Uiso
H1621 0.9030 0.5126 0.0871 0.0600 1.0000 Uiso
H1622 0.8737 0.4321 0.1250 0.0600 1.0000 Uiso
H1623 0.7529 0.4889 0.0931 0.0600 1.0000 Uiso
H1011 0.8199 0.0447 0.0134 0.0600 1.0000 Uiso
H1012 0.7898 0.1532 0.0083 0.0600 1.0000 Uiso
H911 0.5171 0.3532 0.2615 0.0600 1.0000 Uiso
H912 0.3587 0.3531 0.2583 0.0600 1.0000 Uiso
H431 0.7960 0.1638 0.3737 0.0600 1.0000 Uiso
H432 0.8895 0.2328 0.4107 0.0600 1.0000 Uiso
H433 0.9483 0.1373 0.3937 0.0600 1.0000 Uiso
H1641 0.8495 0.4927 -0.0031 0.0600 1.0000 Uiso
H1642 0.7808 0.3997 -0.0272 0.0600 1.0000 Uiso
H1643 0.6985 0.4700 0.0021 0.0600 1.0000 Uiso

loop_
_atom_site_aniso_label
_atom_site_aniso_U_11
_atom_site_aniso_U_22
_atom_site_aniso_U_33
_atom_site_aniso_U_23
_atom_site_aniso_U_13
_atom_site_aniso_U_12
In1 0.0218(3) 0.0211(4) 0.0238(3) 0.0042(4) 0.00437(19) 0.0030(4)
Cl1 0.0252(13) 0.0389(15) 0.0367(14) -0.0024(12) 0.003(1) -0.0009(11)
Cl2 0.0297(14) 0.0527(18) 0.0411(15) 0.0067(13) 0.0073(11) 0.0105(13)
Cl3 0.117(4) 0.094(4) 0.214(5) 0.052(3) 0.098(4) 0.048(3)
Cl4 0.065(2) 0.148(4) 0.057(2) -0.006(2) 0.0200(16) -0.028(2)
Cl5 0.0391(16) 0.100(3) 0.132(3) -0.035(2) 0.0119(18) 0.0120(18)
Cl6 0.093(3) 0.074(2) 0.0512(19) 0.0077(17) -0.0042(17) -0.0048(19)
Cl7 0.077(3) 0.081(3) 0.118(3) 0.029(2) -0.010(2) -0.015(2)
Cl8 0.073(3) 0.123(3) 0.067(2) -0.008(2) -0.0051(17) -0.008(2)
N1 0.026(4) 0.037(5) 0.030(4) 0.011(4) 0.003(3) 0.006(3)
N4 0.046(5) 0.060(6) 0.026(4) -0.002(4) 0.004(4) 0.009(5)
N7 0.048(5) 0.018(4) 0.026(4) 0.009(3) 0.022(4) 0.026(4)
O18 0.021(3) 0.053(4) 0.034(3) 0.008(3) 0.001(2) -0.001(3)
C2 0.019(5) 0.075(9) 0.042(6) 0.021(6) 0.016(4) 0.027(6)
C3 0.031(6) 0.036(6) 0.041(6) 0.015(5) -0.002(4) -0.002(5)
C5 0.019(5) 0.045(7) 0.055(7) -0.011(5) -0.003(4) 0.003(5)
C6 0.030(6) 0.029(6) 0.039(6) -0.002(4) 0.001(4) 0.001(4)
C8 0.034(6) 0.026(6) 0.047(6) 0.005(4) 0.015(5) 0.003(4)
C9 0.033(6) 0.039(6) 0.034(5) 0.000(5) 0.001(4) -0.006(5)
C11 0.026(5) 0.051(7) 0.044(6) 0.015(5) 0.015(4) 0.002(5)
C12 0.024(5) 0.047(6) 0.023(5) 0.004(4) 0.006(4) -0.006(4)
C13 0.011(4) 0.052(6) 0.031(5) 0.001(5) 0.006(4) -0.010(4)
C14 0.022(4) 0.075(8) 0.024(4) 0.004(6) -0.001(3) 0.019(6)
C15 0.042(6) 0.045(6) 0.022(5) 0.006(4) 0.005(5) -0.007(5)
C16 0.036(6) 0.029(6) 0.039(6) -0.006(4) 0.023(5) -0.012(5)
C17 0.020(4) 0.053(7) 0.021(4) 0.014(6) -0.003(3) 0.000(6)
C41 0.038(5) 0.026(5) 0.036(5) 0.007(5) 0.002(4) 0.011(5)
C42 0.078(8) 0.027(6) 0.029(5) -0.011(5) -0.007(5) 0.002(6)
C43 0.074(8) 0.095(9) 0.013(4) 0.010(5) 0.017(5) 0.027(7)
C71 0.039(6) 0.035(6) 0.053(6) 0.012(5) 0.024(5) 0.011(5)
C72 0.052(7) 0.040(7) 0.055(6) 0.000(5) 0.032(5) 0.003(5)
C73 0.021(5) 0.089(9) 0.060(7) -0.017(6) 0.015(5) 0.006(6)
C81 0.050(8) 0.062(8) 0.070(8) -0.011(6) 0.032(6) -0.005(6)
C91 0.031(7) 0.128(12) 0.041(7) -0.000(8) 0.008(5) -0.002(7)
C101 0.074(9) 0.054(9) 0.086(11) -0.014(6) 0.003(7) 0.011(7)
C141 0.027(6) 0.060(9) 0.050(7) 0.010(6) 0.001(5) -0.009(5)
C142 0.033(5) 0.138(13) 0.048(6) -0.021(9) 0.003(4) -0.009(9)
C143 0.038(6) 0.167(15) 0.026(5) -0.00(1) -0.021(4) -0.02(1)
C144 0.099(11) 0.082(11) 0.051(8) -0.002(7) -0.033(7) -0.023(8)
C161 0.032(6) 0.043(6) 0.034(5) -0.003(5) 0.014(4) -0.011(5)
C162 0.073(8) 0.055(7) 0.025(5) -0.004(5) 0.005(5) -0.027(6)
C163 0.043(6) 0.045(7) 0.081(8) 0.018(6) 0.039(6) -0.004(5)
C164 0.066(9) 0.074(9) 0.034(6) 0.024(6) 0.001(6) -0.022(7)

loop_
_atom_type_symbol
_atom_type_scat_dispersion_real
_atom_type_scat_dispersion_imag
_atom_type_scat_Cromer_Mann_a1
_atom_type_scat_Cromer_Mann_b1
_atom_type_scat_Cromer_Mann_a2
_atom_type_scat_Cromer_Mann_b2
_atom_type_scat_Cromer_Mann_a3
_atom_type_scat_Cromer_Mann_b3
_atom_type_scat_Cromer_Mann_a4
_atom_type_scat_Cromer_Mann_b4
_atom_type_scat_Cromer_Mann_c
_atom_type_scat_source
'C   ' 0.0020 0.0020 2.3100 20.8439 1.0200 10.2075 1.5886 0.5687 0.8650 51.6512 0.2156 International_Tables_Vol_IV_Table_2.2B
'H   ' 0.0000 0.0000 0.4930 10.5109 0.3229 26.1257 0.1402 3.1424 0.0408 57.7997 0.0030 International_Tables_Vol_IV_Table_2.2B
'N   ' 0.0040 0.0030 12.2126 0.0057 3.1322 9.8933 2.0125 28.9975 1.1663 0.5826 -11.5290 International_Tables_Vol_IV_Table_2.2B
'O   ' 0.0080 0.0060 3.0485 13.2771 2.2868 5.7011 1.5463 0.3239 0.8670 32.9089 0.2508 International_Tables_Vol_IV_Table_2.2B
'Cl  ' 0.1320 0.1590 11.4604 0.0104 7.1964 1.1662 6.2556 18.5194 1.6455 47.7784 -9.5574 International_Tables_Vol_IV_Table_2.2B
'In  ' -0.9360 1.3100 19.1624 0.5476 18.5596 6.3776 4.2948 25.8499 2.0396 92.8029 4.9391 International_Tables_Vol_IV_Table_2.2B

loop_
_geom_angle_atom_site_label_1
_geom_angle_site_symmetry_1
_geom_angle_atom_site_label_2
_geom_angle_site_symmetry_2
_geom_angle_atom_site_label_3
_geom_angle_site_symmetry_3
_geom_angle
_geom_angle_publ_flag
Cl1 . In1 . Cl2 . 95.52(9) yes
Cl1 . In1 . N1 . 166.12(19) yes
Cl2 . In1 . N1 . 97.70(19) yes
Cl1 . In1 . N4 . 106.8(2) yes
Cl2 . In1 . N4 . 88.0(2) yes
N1 . In1 . N4 . 78.0(3) yes
Cl1 . In1 . N7 . 89.2(2) yes
Cl2 . In1 . N7 . 166.94(18) yes
N1 . In1 . N7 . 78.8(3) yes
N4 . In1 . N7 . 79.0(3) yes
Cl1 . In1 . O18 . 91.36(17) yes
Cl2 . In1 . O18 . 90.45(17) yes
N1 . In1 . O18 . 84.3(2) yes
N4 . In1 . O18 . 161.8(2) yes
N7 . In1 . O18 . 101.6(2) yes
In1 . N1 . C2 . 109.6(6) yes
In1 . N1 . C9 . 103.9(5) yes
C2 . N1 . C9 . 114.6(8) yes
In1 . N1 . C11 . 112.5(6) yes
C2 . N1 . C11 . 107.1(7) yes
C9 . N1 . C11 . 109.3(7) yes
In1 . N4 . C3 . 101.7(5) yes
In1 . N4 . C5 . 108.0(5) yes
C3 . N4 . C5 . 109.4(8) yes
In1 . N4 . C41 . 114.9(6) yes
C3 . N4 . C41 . 108.2(7) yes
C5 . N4 . C41 . 113.9(7) yes
In1 . N7 . C6 . 100.8(5) yes
In1 . N7 . C8 . 106.1(5) yes
C6 . N7 . C8 . 111.0(7) yes
In1 . N7 . C71 . 114.6(5) yes
C6 . N7 . C71 . 111.7(8) yes
C8 . N7 . C71 . 111.9(7) yes
In1 . O18 . C17 . 131.8(5) yes
N1 . C2 . C3 . 119.1(10) yes
N1 . C2 . H21 . 107.3(8) no
C3 . C2 . H21 . 106.5(9) no
N1 . C2 . H22 . 107.2(8) no
C3 . C2 . H22 . 106.8(9) no
H21 . C2 . H22 . 109.7(12) no
N4 . C3 . C2 . 111.5(8) yes
N4 . C3 . H31 . 108.6(8) no
C2 . C3 . H31 . 109.6(9) no
N4 . C3 . H32 . 108.4(8) no
C2 . C3 . H32 . 109.4(8) no
H31 . C3 . H32 . 109.3(9) no
N4 . C5 . C6 . 115.2(8) yes
N4 . C5 . H51 . 109.1(8) no
C6 . C5 . H51 . 106.7(8) no
N4 . C5 . H52 . 109.3(8) no
C6 . C5 . H52 . 107.7(9) no
H51 . C5 . H52 . 108.8(10) no
N7 . C6 . C5 . 112.6(8) yes
N7 . C6 . H61 . 108.5(8) no
C5 . C6 . H61 . 108.2(8) no
N7 . C6 . H62 . 108.7(8) no
C5 . C6 . H62 . 108.7(9) no
H61 . C6 . H62 . 110.2(9) no
N7 . C8 . C9 . 114.5(7) yes
N7 . C8 . H81 . 109.1(8) no
C9 . C8 . H81 . 109.0(8) no
N7 . C8 . H82 . 107.9(8) no
C9 . C8 . H82 . 108.1(8) no
H81 . C8 . H82 . 108.2(8) no
N1 . C9 . C8 . 112.2(7) yes
N1 . C9 . H91 . 109.3(8) no
C8 . C9 . H91 . 109.2(8) no
N1 . C9 . H92 . 108.6(8) no
C8 . C9 . H92 . 109.2(8) no
H91 . C9 . H92 . 108.3(8) no
N1 . C11 . C12 . 118.0(7) yes
N1 . C11 . H111 . 107.2(8) no
C12 . C11 . H111 . 107.3(9) no
N1 . C11 . H112 . 107.8(8) no
C12 . C11 . H112 . 107.1(8) no
H111 . C11 . H112 . 109.2(8) no
C11 . C12 . C13 . 114.3(8) yes
C11 . C12 . C17 . 125.7(8) yes
C13 . C12 . C17 . 119.5(8) yes
C12 . C13 . C14 . 121.5(8) yes
C12 . C13 . H131 . 119.3(9) no
C14 . C13 . H131 . 119.2(9) no
C13 . C14 . C15 . 118.3(8) yes
C13 . C14 . C141 . 120.8(10) yes
C15 . C14 . C141 . 120.8(9) yes
C14 . C15 . C16 . 120.9(9) yes
C14 . C15 . H151 . 119.5(9) no
C16 . C15 . H151 . 119.6(9) no
C15 . C16 . C17 . 119.8(8) yes
C15 . C16 . C161 . 117.6(9) yes
C17 . C16 . C161 . 122.3(9) yes
O18 . C17 . C12 . 121.8(8) yes
O18 . C17 . C16 . 118.3(9) yes
C12 . C17 . C16 . 119.9(8) yes
N4 . C41 . C42 . 112.1(7) yes
N4 . C41 . C43 . 110.2(8) yes
C42 . C41 . C43 . 112.8(8) yes
N4 . C41 . H411 . 108.3(7) no
C42 . C41 . H411 . 104.3(8) no
C43 . C41 . H411 . 108.8(7) no
C41 . C42 . H421 . 109.8(9) no
C41 . C42 . H422 . 109.0(9) no
H421 . C42 . H422 . 110.0(9) no
C41 . C42 . H423 . 109.7(9) no
H421 . C42 . H423 . 109.3(10) no
H422 . C42 . H423 . 109.0(10) no
C41 . C43 . H431 . 110.0(8) no
C41 . C43 . H432 . 110.1(11) no
H431 . C43 . H432 . 110.4(10) no
C41 . C43 . H433 . 108.6(8) no
H431 . C43 . H433 . 109.2(13) no
H432 . C43 . H433 . 108.5(10) no
N7 . C71 . C72 . 113.2(8) yes
N7 . C71 . C73 . 110.9(7) yes
C72 . C71 . C73 . 110.7(8) yes
N7 . C71 . H711 . 106.2(8) no
C72 . C71 . H711 . 108.5(8) no
C73 . C71 . H711 . 107.0(9) no
C71 . C72 . H721 . 110.8(10) no
C71 . C72 . H722 . 109.7(8) no
H721 . C72 . H722 . 107.7(10) no
C71 . C72 . H723 . 110.7(9) no
H721 . C72 . H723 . 109.4(9) no
H722 . C72 . H723 . 108.5(10) no
C71 . C73 . H731 . 111.1(11) no
C71 . C73 . H732 . 111.4(9) no
H731 . C73 . H732 . 108.9(10) no
C71 . C73 . H733 . 109.5(8) no
H731 . C73 . H733 . 108.2(10) no
H732 . C73 . H733 . 107.6(12) no
Cl3 . C81 . Cl4 . 108.6(6) yes
Cl3 . C81 . H811 . 109.5(9) no
Cl4 . C81 . H811 . 110.1(9) no
Cl3 . C81 . H812 . 109.7(9) no
Cl4 . C81 . H812 . 110.6(9) no
H811 . C81 . H812 . 108.4(10) no
Cl5 . C91 . Cl6 . 109.7(7) yes
Cl5 . C91 . H911 . 109.0(11) no
Cl6 . C91 . H911 . 111.0(10) no
Cl5 . C91 . H912 . 108.1(11) no
Cl6 . C91 . H912 . 110.2(10) no
H911 . C91 . H912 . 108.8(11) no
Cl7 . C101 . Cl8 . 110.2(8) yes
Cl7 . C101 . H1011 . 111.1(10) no
Cl8 . C101 . H1011 . 110.2(10) no
Cl7 . C101 . H1012 . 108.7(10) no
Cl8 . C101 . H1012 . 107.8(10) no
H1011 . C101 . H1012 . 108.6(14) no
C14 . C141 . C142 . 107.7(9) yes
C14 . C141 . C143 . 112.0(7) yes
C142 . C141 . C143 . 111.9(10) yes
C14 . C141 . C144 . 110.2(10) yes
C142 . C141 . C144 . 111.3(11) yes
C143 . C141 . C144 . 103.8(11) yes
C141 . C142 . H1421 . 108.9(10) no
C141 . C142 . H1422 . 109.9(10) no
H1421 . C142 . H1422 . 110.2(14) no
C141 . C142 . H1423 . 109.1(13) no
H1421 . C142 . H1423 . 107.8(11) no
H1422 . C142 . H1423 . 110.9(11) no
C141 . C143 . H1431 . 109.7(11) no
C141 . C143 . H1432 . 107.5(10) no
H1431 . C143 . H1432 . 108.7(15) no
C141 . C143 . H1433 . 109.9(13) no
H1431 . C143 . H1433 . 111.1(13) no
H1432 . C143 . H1433 . 109.9(13) no
C141 . C144 . H1441 . 111.3(12) no
C141 . C144 . H1442 . 109.3(12) no
H1441 . C144 . H1442 . 107.7(13) no
C141 . C144 . H1443 . 111.1(12) no
H1441 . C144 . H1443 . 109.4(14) no
H1442 . C144 . H1443 . 107.9(13) no
C16 . C161 . C162 . 109.0(7) yes
C16 . C161 . C163 . 109.3(8) yes
C162 . C161 . C163 . 110.0(9) yes
C16 . C161 . C164 . 110.1(8) yes
C162 . C161 . C164 . 108.5(10) yes
C163 . C161 . C164 . 109.9(8) yes
C161 . C162 . H1621 . 109.1(8) no
C161 . C162 . H1622 . 109.6(10) no
H1621 . C162 . H1622 . 109.6(10) no
C161 . C162 . H1623 . 109.8(9) no
H1621 . C162 . H1623 . 109.5(11) no
H1622 . C162 . H1623 . 109.2(9) no
C161 . C163 . H1631 . 107.9(10) no
C161 . C163 . H1632 . 110.2(9) no
H1631 . C163 . H1632 . 109.0(12) no
C161 . C163 . H1633 . 110.1(10) no
H1631 . C163 . H1633 . 108.7(9) no
H1632 . C163 . H1633 . 110.9(11) no
C161 . C164 . H1641 . 108.7(10) no
C161 . C164 . H1642 . 110.3(11) no
H1641 . C164 . H1642 . 109.5(11) no
C161 . C164 . H1643 . 109.8(9) no
H1641 . C164 . H1643 . 108.8(12) no
H1642 . C164 . H1643 . 109.7(11) no

loop_
_geom_bond_atom_site_label_1
_geom_bond_site_symmetry_1
_geom_bond_atom_site_label_2
_geom_bond_site_symmetry_2
_geom_bond_distance
_geom_bond_publ_flag
In1 . Cl1 . 2.439(2) yes
In1 . Cl2 . 2.489(3) yes
In1 . N1 . 2.271(8) yes
In1 . N4 . 2.366(7) yes
In1 . N7 . 2.401(7) yes
In1 . O18 . 2.076(5) yes
Cl3 . C81 . 1.775(13) yes
Cl4 . C81 . 1.767(11) yes
Cl5 . C91 . 1.726(16) yes
Cl6 . C91 . 1.763(13) yes
Cl7 . C101 . 1.761(15) yes
Cl8 . C101 . 1.711(14) yes
N1 . C2 . 1.423(12) yes
N1 . C9 . 1.521(12) yes
N1 . C11 . 1.506(12) yes
N4 . C3 . 1.508(12) yes
N4 . C5 . 1.458(12) yes
N4 . C41 . 1.556(12) yes
N7 . C6 . 1.499(11) yes
N7 . C8 . 1.520(13) yes
N7 . C71 . 1.473(11) yes
O18 . C17 . 1.385(9) yes
C2 . C3 . 1.489(16) yes
C2 . H21 . 0.993(11) no
C2 . H22 . 0.98(1) no
C3 . H31 . 0.991(9) no
C3 . H32 . 0.99(1) no
C5 . C6 . 1.570(13) yes
C5 . H51 . 1.00(1) no
C5 . H52 . 0.99(1) no
C6 . H61 . 0.986(9) no
C6 . H62 . 0.99(1) no
C8 . C9 . 1.507(14) yes
C8 . H81 . 0.991(9) no
C8 . H82 . 1.006(9) no
C9 . H91 . 0.989(9) no
C9 . H92 . 1.01(1) no
C11 . C12 . 1.519(12) yes
C11 . H111 . 0.99(1) no
C11 . H112 . 1.00(1) no
C12 . C13 . 1.393(13) yes
C12 . C17 . 1.405(13) yes
C13 . C14 . 1.382(13) yes
C13 . H131 . 0.990(9) no
C14 . C15 . 1.412(14) yes
C14 . C141 . 1.547(14) yes
C15 . C16 . 1.392(14) yes
C15 . H151 . 0.984(9) no
C16 . C17 . 1.388(13) yes
C16 . C161 . 1.600(12) yes
C41 . C42 . 1.493(13) yes
C41 . C43 . 1.531(13) yes
C41 . H411 . 1.001(9) no
C42 . H421 . 0.99(1) no
C42 . H422 . 0.99(1) no
C42 . H423 . 1.00(1) no
C43 . H431 . 0.980(13) no
C43 . H432 . 0.989(11) no
C43 . H433 . 1.003(11) no
C71 . C72 . 1.474(14) yes
C71 . C73 . 1.574(15) yes
C71 . H711 . 1.00(1) no
C72 . H721 . 0.995(9) no
C72 . H722 . 1.01(1) no
C72 . H723 . 0.985(11) no
C73 . H731 . 0.99(1) no
C73 . H732 . 0.997(11) no
C73 . H733 . 1.007(12) no
C81 . H811 . 0.999(13) no
C81 . H812 . 0.994(12) no
C91 . H911 . 0.989(11) no
C91 . H912 . 1.000(12) no
C101 . H1011 . 0.973(15) no
C101 . H1012 . 1.017(12) no
C141 . C142 . 1.505(15) yes
C141 . C143 . 1.508(14) yes
C141 . C144 . 1.518(18) yes
C142 . H1421 . 1.00(1) no
C142 . H1422 . 0.966(17) no
C142 . H1423 . 0.997(13) no
C143 . H1431 . 0.99(1) no
C143 . H1432 . 1.002(19) no
C143 . H1433 . 0.973(13) no
C144 . H1441 . 0.991(12) no
C144 . H1442 . 1.010(17) no
C144 . H1443 . 0.990(13) no
C161 . C162 . 1.513(14) yes
C161 . C163 . 1.492(14) yes
C161 . C164 . 1.497(15) yes
C162 . H1621 . 0.988(11) no
C162 . H1622 . 0.99(1) no
C162 . H1623 . 0.992(12) no
C163 . H1631 . 1.01(1) no
C163 . H1632 . 0.980(12) no
C163 . H1633 . 0.983(13) no
C164 . H1641 . 0.995(11) no
C164 . H1642 . 0.984(13) no
C164 . H1643 . 0.993(14) no
